data_4064187
loop_
_publ_author_name
'Berenguer, Jes\'us R.'
'D\'iez, \'Alvaro'
'Garc\'ia, Ana'
'Lalinde, Elena'
'Moreno, M. Teresa'
'S\'anchez, Sergio'
'Torroba, Javier'

_publ_section_title
;
 Remarkable Influence of the Cyclometalating Ligand on the Nuclearity and
 Properties of Heterobridged (\m-X)(\m-C\\tb CR) Platinum(II) Complexes
;
_journal_issue 6
_journal_name_full Organometallics
_journal_page_first 1646
_journal_paper_doi 10.1021/om101172p
_journal_volume 30
_journal_year 2011
_chemical_formula_sum 'C40.5 H34 Cl2 N2 Pt2'
_chemical_formula_weight 967.31
_chemical_name_common 'Compound X'
_chemical_name_systematic
;
 ?
;
_space_group_IT_number 148
_symmetry_cell_setting trigonal
_symmetry_space_group_name_Hall '-R 3'
_symmetry_space_group_name_H-M 'R -3 :H'
_atom_sites_solution_hydrogens geom
_atom_sites_solution_primary direct
_atom_sites_solution_secondary difmap
_audit_conform_dict_location ftp://ftp.iucr.org/pub/cif_core.dic
_audit_conform_dict_name cif_core.dic
_audit_conform_dict_version 2.4
_audit_creation_date 2010-10-27T12:24:25-00:00
_audit_creation_method 'WinGX routine CIF_UPDATE'
_cell_angle_alpha 90
_cell_angle_beta 90
_cell_angle_gamma 120
_cell_formula_units_Z 18
_cell_length_a 41.6970(5)
_cell_length_b 41.6970(5)
_cell_length_c 11.0430(5)
_cell_measurement_reflns_used 69503
_cell_measurement_temperature 173.0(10)
_cell_volume 16627.5(8)
_computing_cell_refinement 'HKL Scalepack (Otwinowski & Minor 1997)'
_computing_data_collection 'Collect (Nonius BV, 1997-2000)'
_computing_data_reduction 'HKL Denzo and Scalepack (Otwinowski & Minor 1997)'
_computing_structure_refinement 'SHELXL-97 (Sheldrick, 2008)'
_diffrn_ambient_temperature 173.0(10)
_diffrn_detector_area_resol_mean 9
_diffrn_measured_fraction_theta_full 0.998
_diffrn_measured_fraction_theta_max 0.998
_diffrn_measurement_device '95mm CCD camera on \k-goniostat'
_diffrn_measurement_device_type KappaCCD
_diffrn_measurement_method CCD
_diffrn_orient_matrix_type 'by Nonius Collect from scalepack cell'
_diffrn_orient_matrix_UB_11 -0.0232761
_diffrn_orient_matrix_UB_12 0.0013555
_diffrn_orient_matrix_UB_13 0.0001914
_diffrn_orient_matrix_UB_21 0.0091081
_diffrn_orient_matrix_UB_22 0.0167164
_diffrn_orient_matrix_UB_23 0.0721422
_diffrn_orient_matrix_UB_31 0.0119229
_diffrn_orient_matrix_UB_32 0.0220366
_diffrn_orient_matrix_UB_33 -0.054737
_diffrn_radiation_monochromator graphite
_diffrn_radiation_type MoK\a
_diffrn_radiation_wavelength 0.71073
_diffrn_reflns_av_unetI/netI 0.0486
_diffrn_reflns_limit_h_max 26
_diffrn_reflns_limit_h_min -53
_diffrn_reflns_limit_k_max 53
_diffrn_reflns_limit_k_min 0
_diffrn_reflns_limit_l_max 14
_diffrn_reflns_limit_l_min 0
_diffrn_reflns_number 8130
_diffrn_reflns_theta_full 27.1
_diffrn_reflns_theta_max 27.1
_diffrn_reflns_theta_min 3.51
_exptl_absorpt_coefficient_mu 7.664
_exptl_absorpt_correction_T_max 0.351
_exptl_absorpt_correction_T_min 0.283
_exptl_absorpt_correction_type multi-scan
_exptl_absorpt_process_details
;
        multi-scan from symmetry-related measurements
 Sortav (Blessing 1995)
;
_exptl_crystal_colour yellow
_exptl_crystal_density_diffrn 1.815
_exptl_crystal_density_method 'not measured'
_exptl_crystal_description block
_exptl_crystal_F_000 8280
_exptl_crystal_size_max 0.25
_exptl_crystal_size_mid 0.2
_exptl_crystal_size_min 0.15
_platon_squeeze_details
;
platon (Spek 1995)
;
_refine_diff_density_max 1.086
_refine_diff_density_min -0.785
_refine_diff_density_rms 0.144
_refine_ls_extinction_method none
_refine_ls_goodness_of_fit_ref 1.065
_refine_ls_hydrogen_treatment constr
_refine_ls_matrix_type full
_refine_ls_number_parameters 397
_refine_ls_number_reflns 8130
_refine_ls_number_restraints 0
_refine_ls_restrained_S_all 1.065
_refine_ls_R_factor_all 0.0544
_refine_ls_R_factor_gt 0.0315
_refine_ls_shift/su_max 0.003
_refine_ls_shift/su_mean 0
_refine_ls_structure_factor_coef Fsqd
_refine_ls_weighting_details 'calc w=1/[\s^2^(Fo^2^)+(0.0271P)^2^+8.5939P] where P=(Fo^2^+2Fc^2^)/3'
_refine_ls_weighting_scheme calc
_refine_ls_wR_factor_gt 0.0601
_refine_ls_wR_factor_ref 0.0634
_reflns_number_gt 6219
_reflns_number_total 8130
_reflns_threshold_expression >2\s(I)
_cod_data_source_file om101172p_si_002.cif
_cod_data_source_block 1_0.5CH2Cl2
_cod_depositor_comments
;
The following automatic conversions were performed:

'_symmetry_cell_setting' value 'Trigonal' changed to 'trigonal'
according to /home/saulius/struct/CIF-dictionaries/cif_core.dic
dictionary named 'cif_core.dic' version 2.4.1 from 2010-06-29.

Automatic conversion script
Id: cif_fix_values 1715 2011-07-08 13:25:40Z adriana 
;
_cod_original_sg_symbol_H-M 'R -3'
_cod_database_code 4064187

loop_
_symmetry_equiv_pos_as_xyz
'x, y, z'
'-y, x-y, z'
'-x+y, -x, z'
'x+2/3, y+1/3, z+1/3'
'-y+2/3, x-y+1/3, z+1/3'
'-x+y+2/3, -x+1/3, z+1/3'
'x+1/3, y+2/3, z+2/3'
'-y+1/3, x-y+2/3, z+2/3'
'-x+y+1/3, -x+2/3, z+2/3'
'-x, -y, -z'
'y, -x+y, -z'
'x-y, x, -z'
'-x+2/3, -y+1/3, -z+1/3'
'y+2/3, -x+y+1/3, -z+1/3'
'x-y+2/3, x+1/3, -z+1/3'
'-x+1/3, -y+2/3, -z+2/3'
'y+1/3, -x+y+2/3, -z+2/3'
'x-y+1/3, x+2/3, -z+2/3'

loop_
_atom_site_label
_atom_site_type_symbol
_atom_site_fract_x
_atom_site_fract_y
_atom_site_fract_z
_atom_site_U_iso_or_equiv
_atom_site_adp_type
_atom_site_occupancy
_atom_site_symmetry_multiplicity
_atom_site_calc_flag
_atom_site_refinement_flags
_atom_site_disorder_assembly
_atom_site_disorder_group
Pt1 Pt 0.075230(5) 0.213332(5) 0.459047(15) 0.02218(6) Uani 1 1 d . . .
Pt2 Pt 0.074845(5) 0.283854(5) 0.357621(16) 0.02318(6) Uani 1 1 d . A .
Cl1 Cl 0.05004(3) 0.22103(3) 0.26544(10) 0.0293(3) Uani 1 1 d . . .
N1 N 0.10251(11) 0.18459(11) 0.4090(3) 0.0270(9) Uani 1 1 d . . .
N2 N 0.10044(11) 0.31604(11) 0.2081(3) 0.0254(9) Uani 1 1 d . A .
C1 C 0.05431(12) 0.24427(13) 0.5080(4) 0.0248(11) Uani 1 1 d . A .
C2 C 0.03822(13) 0.26229(14) 0.5161(4) 0.0291(12) Uani 1 1 d . . .
C3 C 0.00992(16) 0.27207(18) 0.5502(6) 0.0544(11) Uani 0.6 1 d P A 1
C4 C -0.0072(3) 0.2527(3) 0.6722(10) 0.0544(11) Uani 0.6 1 d P A 1
H4A H -0.0257 0.2586 0.6967 0.082 Uiso 0.6 1 calc PR A 1
H4B H 0.0119 0.2612 0.7327 0.082 Uiso 0.6 1 calc PR A 1
H4C H -0.0183 0.2264 0.6627 0.082 Uiso 0.6 1 calc PR A 1
C5 C 0.0237(3) 0.3131(3) 0.5460(10) 0.0544(11) Uani 0.6 1 d P A 1
H5A H 0.004 0.3175 0.5688 0.082 Uiso 0.6 1 calc PR A 1
H5B H 0.0317 0.3221 0.4653 0.082 Uiso 0.6 1 calc PR A 1
H5C H 0.044 0.3257 0.6011 0.082 Uiso 0.6 1 calc PR A 1
C6 C -0.0221(3) 0.2542(3) 0.4562(9) 0.0544(11) Uani 0.6 1 d P A 1
H6A H -0.0409 0.2602 0.4766 0.082 Uiso 0.6 1 calc PR A 1
H6B H -0.0327 0.2278 0.4572 0.082 Uiso 0.6 1 calc PR A 1
H6C H -0.0126 0.2635 0.3768 0.082 Uiso 0.6 1 calc PR A 1
C3B C 0.00992(16) 0.27207(18) 0.5502(6) 0.0544(11) Uani 0.4 1 d P A 2
C4B C -0.0196(4) 0.2411(5) 0.6234(15) 0.0544(11) Uani 0.4 1 d P A 2
H4B1 H -0.0382 0.2472 0.646 0.082 Uiso 0.4 1 calc PR A 2
H4B2 H -0.0089 0.2374 0.6951 0.082 Uiso 0.4 1 calc PR A 2
H4B3 H -0.0309 0.2188 0.5761 0.082 Uiso 0.4 1 calc PR A 2
C5B C 0.0277(4) 0.3096(4) 0.6179(15) 0.0544(11) Uani 0.4 1 d P A 2
H5B1 H 0.0088 0.3154 0.639 0.082 Uiso 0.4 1 calc PR A 2
H5B2 H 0.0457 0.3287 0.5664 0.082 Uiso 0.4 1 calc PR A 2
H5B3 H 0.0396 0.308 0.6901 0.082 Uiso 0.4 1 calc PR A 2
C6B C -0.0075(4) 0.2770(5) 0.4356(14) 0.0544(11) Uani 0.4 1 d P A 2
H6B1 H -0.0259 0.2834 0.4572 0.082 Uiso 0.4 1 calc PR A 2
H6B2 H -0.0189 0.2544 0.3902 0.082 Uiso 0.4 1 calc PR A 2
H6B3 H 0.0113 0.2965 0.3872 0.082 Uiso 0.4 1 calc PR A 2
C7 C 0.09814(13) 0.21438(13) 0.6171(4) 0.0263(11) Uani 1 1 d . . .
C8 C 0.09299(14) 0.22686(14) 0.7269(4) 0.0344(12) Uani 1 1 d . . .
H8 H 0.0758 0.2347 0.733 0.041 Uiso 1 1 calc R . .
C9 C 0.11329(16) 0.22790(16) 0.8296(5) 0.0469(15) Uani 1 1 d . . .
H9 H 0.1091 0.236 0.9033 0.056 Uiso 1 1 calc R . .
C10 C 0.13908(16) 0.21714(17) 0.8213(5) 0.0499(16) Uani 1 1 d . . .
H10 H 0.1524 0.218 0.89 0.06 Uiso 1 1 calc R . .
C11 C 0.14593(15) 0.20505(15) 0.7135(5) 0.0416(14) Uani 1 1 d . . .
H11 H 0.164 0.1982 0.7082 0.05 Uiso 1 1 calc R . .
C12 C 0.12489(13) 0.20335(13) 0.6115(4) 0.0294(12) Uani 1 1 d . . .
C13 C 0.12847(13) 0.18892(13) 0.4947(5) 0.0322(12) Uani 1 1 d . . .
C14 C 0.15511(16) 0.17935(16) 0.4678(5) 0.0460(15) Uani 1 1 d . . .
H14 H 0.1725 0.1822 0.5257 0.055 Uiso 1 1 calc R . .
C15 C 0.15565(17) 0.1658(2) 0.3565(6) 0.0619(19) Uani 1 1 d . . .
H15 H 0.1743 0.1607 0.3364 0.074 Uiso 1 1 calc R . .
C16 C 0.12861(17) 0.15951(18) 0.2738(5) 0.0557(17) Uani 1 1 d . . .
H16 H 0.1285 0.1495 0.1984 0.067 Uiso 1 1 calc R . .
C17 C 0.10127(14) 0.16807(14) 0.3022(4) 0.0312(12) Uani 1 1 d . . .
C18 C 0.06961(14) 0.15649(14) 0.2206(4) 0.0309(12) Uani 1 1 d . . .
C19 C 0.07505(17) 0.16357(16) 0.0965(5) 0.0464(15) Uani 1 1 d . . .
H19 H 0.0988 0.1779 0.0655 0.056 Uiso 1 1 calc R . .
C20 C 0.0449(2) 0.1491(2) 0.0205(6) 0.0649(19) Uani 1 1 d . . .
H20 H 0.0484 0.1537 -0.0623 0.078 Uiso 1 1 calc R . .
C21 C 0.0099(2) 0.1282(2) 0.0646(6) 0.071(2) Uani 1 1 d . . .
H21 H -0.0102 0.1185 0.0118 0.085 Uiso 1 1 calc R . .
C22 C 0.00402(17) 0.12130(16) 0.1859(6) 0.0516(16) Uani 1 1 d . . .
H22 H -0.0199 0.1072 0.216 0.062 Uiso 1 1 calc R . .
C23 C 0.03410(15) 0.13552(15) 0.2636(5) 0.0392(13) Uani 1 1 d . . .
H23 H 0.0302 0.1308 0.3462 0.047 Uiso 1 1 calc R . .
C24 C 0.11233(13) 0.32944(13) 0.4414(4) 0.0287(12) Uani 1 1 d . . .
C25 C 0.11792(15) 0.33504(15) 0.5669(4) 0.0370(13) Uani 1 1 d . A .
H25 H 0.1003 0.3184 0.6207 0.044 Uiso 1 1 calc R . .
C26 C 0.14968(16) 0.36530(16) 0.6099(5) 0.0464(15) Uani 1 1 d . . .
H26 H 0.153 0.3689 0.6931 0.056 Uiso 1 1 calc R A .
C27 C 0.17637(15) 0.39006(15) 0.5337(5) 0.0417(14) Uani 1 1 d . A .
H27 H 0.1975 0.4103 0.5648 0.05 Uiso 1 1 calc R . .
C28 C 0.17170(14) 0.38485(14) 0.4099(5) 0.0374(13) Uani 1 1 d . . .
H28 H 0.1899 0.4015 0.3576 0.045 Uiso 1 1 calc R A .
C29 C 0.13998(13) 0.35486(13) 0.3635(4) 0.0265(11) Uani 1 1 d . A .
C30 C 0.13338(13) 0.34725(13) 0.2353(4) 0.0274(11) Uani 1 1 d . . .
C31 C 0.15706(14) 0.36868(15) 0.1432(5) 0.0392(14) Uani 1 1 d . A .
H31 H 0.1799 0.3891 0.1617 0.047 Uiso 1 1 calc R . .
C32 C 0.14650(16) 0.35952(17) 0.0248(5) 0.0510(16) Uani 1 1 d . . .
H32 H 0.1623 0.3736 -0.0375 0.061 Uiso 1 1 calc R A .
C33 C 0.11213(15) 0.32923(16) -0.0018(5) 0.0441(15) Uani 1 1 d . A .
H33 H 0.1047 0.3233 -0.082 0.053 Uiso 1 1 calc R . .
C34 C 0.08881(14) 0.30777(14) 0.0915(4) 0.0301(12) Uani 1 1 d . . .
C35 C 0.05137(15) 0.27807(15) 0.0643(4) 0.0355(13) Uani 1 1 d . A .
C36 C 0.02102(15) 0.27602(16) 0.1207(5) 0.0466(15) Uani 1 1 d . . .
H36 H 0.0243 0.2928 0.1816 0.056 Uiso 1 1 calc R A .
C37 C -0.01426(18) 0.2493(2) 0.0877(7) 0.068(2) Uani 1 1 d . A .
H37 H -0.0346 0.2483 0.1258 0.082 Uiso 1 1 calc R . .
C38 C -0.0194(2) 0.2244(2) -0.0001(8) 0.079(3) Uani 1 1 d . . .
H38 H -0.0433 0.207 -0.0231 0.094 Uiso 1 1 calc R A .
C39 C 0.0101(3) 0.2246(2) -0.0555(7) 0.089(3) Uani 1 1 d . A .
H39 H 0.0064 0.2068 -0.113 0.107 Uiso 1 1 calc R . .
C40 C 0.0456(2) 0.25211(19) -0.0235(5) 0.0624(19) Uani 1 1 d . . .
H40 H 0.0659 0.253 -0.062 0.075 Uiso 1 1 calc R A .

loop_
_atom_site_aniso_label
_atom_site_aniso_U_11
_atom_site_aniso_U_22
_atom_site_aniso_U_33
_atom_site_aniso_U_23
_atom_site_aniso_U_13
_atom_site_aniso_U_12
Pt1 0.01609(10) 0.02189(11) 0.02734(11) 0.00405(8) -0.00027(7) 0.00858(9)
Pt2 0.01687(10) 0.01978(11) 0.03118(11) 0.00303(8) 0.00111(8) 0.00789(9)
Cl1 0.0300(7) 0.0247(7) 0.0322(7) 0.0003(5) -0.0072(5) 0.0129(6)
N1 0.023(2) 0.029(2) 0.030(2) 0.0040(18) 0.0008(18) 0.014(2)
N2 0.024(2) 0.025(2) 0.030(2) 0.0075(18) 0.0036(17) 0.015(2)
C1 0.016(3) 0.023(3) 0.028(3) 0.004(2) 0.002(2) 0.005(2)
C2 0.023(3) 0.029(3) 0.034(3) 0.006(2) 0.005(2) 0.012(2)
C3 0.036(3) 0.057(3) 0.076(3) 0.007(2) 0.015(2) 0.028(2)
C4 0.036(3) 0.057(3) 0.076(3) 0.007(2) 0.015(2) 0.028(2)
C5 0.036(3) 0.057(3) 0.076(3) 0.007(2) 0.015(2) 0.028(2)
C6 0.036(3) 0.057(3) 0.076(3) 0.007(2) 0.015(2) 0.028(2)
C3B 0.036(3) 0.057(3) 0.076(3) 0.007(2) 0.015(2) 0.028(2)
C4B 0.036(3) 0.057(3) 0.076(3) 0.007(2) 0.015(2) 0.028(2)
C5B 0.036(3) 0.057(3) 0.076(3) 0.007(2) 0.015(2) 0.028(2)
C6B 0.036(3) 0.057(3) 0.076(3) 0.007(2) 0.015(2) 0.028(2)
C7 0.019(3) 0.027(3) 0.026(3) 0.008(2) -0.003(2) 0.006(2)
C8 0.027(3) 0.033(3) 0.038(3) -0.004(2) -0.005(2) 0.011(3)
C9 0.050(4) 0.054(4) 0.028(3) -0.002(3) -0.009(3) 0.019(3)
C10 0.043(4) 0.057(4) 0.045(4) 0.004(3) -0.019(3) 0.021(3)
C11 0.034(3) 0.045(4) 0.047(4) 0.011(3) -0.011(3) 0.020(3)
C12 0.020(3) 0.023(3) 0.039(3) 0.008(2) -0.002(2) 0.006(2)
C13 0.022(3) 0.026(3) 0.046(3) 0.008(2) 0.002(2) 0.011(2)
C14 0.046(4) 0.063(4) 0.046(3) 0.002(3) -0.006(3) 0.040(4)
C15 0.051(4) 0.093(6) 0.073(5) 0.001(4) 0.008(3) 0.059(4)
C16 0.063(5) 0.084(5) 0.046(4) -0.011(3) -0.003(3) 0.057(4)
C17 0.029(3) 0.033(3) 0.036(3) -0.001(2) -0.002(2) 0.018(3)
C18 0.035(3) 0.029(3) 0.032(3) -0.005(2) 0.000(2) 0.018(3)
C19 0.049(4) 0.048(4) 0.046(4) -0.006(3) -0.001(3) 0.028(3)
C20 0.082(6) 0.068(5) 0.043(4) -0.007(3) -0.006(4) 0.035(5)
C21 0.081(6) 0.076(6) 0.048(4) -0.017(4) -0.031(4) 0.033(5)
C22 0.037(4) 0.039(4) 0.074(5) -0.012(3) -0.012(3) 0.016(3)
C23 0.043(4) 0.037(3) 0.040(3) -0.002(3) -0.001(3) 0.021(3)
C24 0.023(3) 0.017(3) 0.047(3) -0.003(2) -0.007(2) 0.011(2)
C25 0.037(3) 0.034(3) 0.038(3) -0.003(2) -0.002(2) 0.016(3)
C26 0.046(4) 0.051(4) 0.042(3) -0.017(3) -0.010(3) 0.024(3)
C27 0.034(3) 0.029(3) 0.057(4) -0.014(3) -0.006(3) 0.012(3)
C28 0.024(3) 0.025(3) 0.060(4) -0.003(3) 0.002(3) 0.010(3)
C29 0.019(3) 0.016(3) 0.043(3) 0.004(2) 0.000(2) 0.009(2)
C30 0.018(3) 0.020(3) 0.043(3) 0.004(2) 0.003(2) 0.008(2)
C31 0.021(3) 0.035(3) 0.054(4) 0.017(3) 0.006(3) 0.009(3)
C32 0.035(4) 0.062(4) 0.052(4) 0.018(3) 0.012(3) 0.022(3)
C33 0.036(4) 0.064(4) 0.033(3) 0.010(3) 0.001(3) 0.025(3)
C34 0.027(3) 0.029(3) 0.036(3) 0.009(2) 0.003(2) 0.015(2)
C35 0.035(3) 0.035(3) 0.035(3) 0.009(2) -0.007(2) 0.016(3)
C36 0.030(3) 0.038(4) 0.068(4) 0.012(3) -0.008(3) 0.014(3)
C37 0.036(4) 0.068(5) 0.093(5) 0.029(4) -0.004(4) 0.019(4)
C38 0.058(5) 0.055(5) 0.080(6) 0.025(4) -0.034(4) -0.005(4)
C39 0.126(8) 0.065(6) 0.053(5) -0.012(4) -0.049(5) 0.030(6)
C40 0.080(5) 0.070(5) 0.037(3) -0.012(3) -0.023(3) 0.037(4)

loop_
_atom_type_symbol
_atom_type_description
_atom_type_scat_dispersion_real
_atom_type_scat_dispersion_imag
_atom_type_scat_source
Pt Pt -1.7033 8.3905 'International Tables Vol C Tables 4.2.6.8 and 6.1.1.4'
Cl Cl 0.1484 0.1585 'International Tables Vol C Tables 4.2.6.8 and 6.1.1.4'
C C 0.0033 0.0016 'International Tables Vol C Tables 4.2.6.8 and 6.1.1.4'
H H 0 0 'International Tables Vol C Tables 4.2.6.8 and 6.1.1.4'
N N 0.0061 0.0033 'International Tables Vol C Tables 4.2.6.8 and 6.1.1.4'

loop_
_geom_angle_atom_site_label_1
_geom_angle_atom_site_label_2
_geom_angle_atom_site_label_3
_geom_angle
C1 Pt1 C7 96.36(19)
C1 Pt1 N1 174.65(17)
C7 Pt1 N1 81.47(18)
C1 Pt1 Cl1 78.19(13)
C7 Pt1 Cl1 172.32(14)
N1 Pt1 Cl1 103.48(10)
C1 Pt1 Pt2 43.37(12)
C7 Pt1 Pt2 121.32(14)
N1 Pt1 Pt2 134.11(10)
Cl1 Pt1 Pt2 51.06(3)
C24 Pt2 N2 81.15(18)
C24 Pt2 C1 101.09(18)
N2 Pt2 C1 168.30(16)
C24 Pt2 C2 94.25(19)
N2 Pt2 C2 158.99(17)
C1 Pt2 C2 32.71(16)
C24 Pt2 Cl1 155.17(14)
N2 Pt2 Cl1 99.46(11)
C1 Pt2 Cl1 73.64(12)
C2 Pt2 Cl1 93.25(13)
C24 Pt2 Pt1 111.02(13)
N2 Pt2 Pt1 130.55(10)
C1 Pt2 Pt1 37.89(13)
C2 Pt2 Pt1 70.26(13)
Cl1 Pt2 Pt1 50.24(3)
Pt1 Cl1 Pt2 78.70(3)
C17 N1 C13 119.4(4)
C17 N1 Pt1 128.8(3)
C13 N1 Pt1 111.0(3)
C34 N2 C30 120.6(4)
C34 N2 Pt2 126.3(3)
C30 N2 Pt2 112.9(3)
C2 C1 Pt1 167.3(4)
C2 C1 Pt2 73.9(3)
Pt1 C1 Pt2 98.74(18)
C1 C2 C3 159.7(5)
C1 C2 Pt2 73.4(3)
C3 C2 Pt2 125.3(4)
C2 C3 C5 113.7(6)
C2 C3 C4 107.6(6)
C5 C3 C4 115.6(7)
C2 C3 C6 108.1(6)
C5 C3 C6 105.8(7)
C4 C3 C6 105.6(7)
C3 C4 H4A 109.5
C3 C4 H4B 109.5
H4A C4 H4B 109.5
C3 C4 H4C 109.5
H4A C4 H4C 109.5
H4B C4 H4C 109.5
C3 C5 H5A 109.5
C3 C5 H5B 109.5
H5A C5 H5B 109.5
C3 C5 H5C 109.5
H5A C5 H5C 109.5
H5B C5 H5C 109.5
C3 C6 H6A 109.5
C3 C6 H6B 109.5
H6A C6 H6B 109.5
C3 C6 H6C 109.5
H6A C6 H6C 109.5
H6B C6 H6C 109.5
H4B1 C4B H4B2 109.5
H4B1 C4B H4B3 109.5
H4B2 C4B H4B3 109.5
H5B1 C5B H5B2 109.5
H5B1 C5B H5B3 109.5
H5B2 C5B H5B3 109.5
H6B1 C6B H6B2 109.5
H6B1 C6B H6B3 109.5
H6B2 C6B H6B3 109.5
C8 C7 C12 117.5(4)
C8 C7 Pt1 128.3(4)
C12 C7 Pt1 114.0(3)
C7 C8 C9 121.1(5)
C7 C8 H8 119.4
C9 C8 H8 119.4
C10 C9 C8 120.0(5)
C10 C9 H9 120
C8 C9 H9 120
C9 C10 C11 121.4(5)
C9 C10 H10 119.3
C11 C10 H10 119.3
C10 C11 C12 118.2(5)
C10 C11 H11 120.9
C12 C11 H11 120.9
C11 C12 C7 121.7(5)
C11 C12 C13 122.5(5)
C7 C12 C13 115.8(4)
N1 C13 C14 120.3(5)
N1 C13 C12 115.1(4)
C14 C13 C12 124.6(5)
C15 C14 C13 119.8(5)
C15 C14 H14 120.1
C13 C14 H14 120.1
C14 C15 C16 119.9(5)
C14 C15 H15 120.1
C16 C15 H15 120.1
C15 C16 C17 120.2(5)
C15 C16 H16 119.9
C17 C16 H16 119.9
N1 C17 C16 120.0(5)
N1 C17 C18 120.1(4)
C16 C17 C18 119.7(5)
C23 C18 C19 118.9(5)
C23 C18 C17 120.2(5)
C19 C18 C17 120.6(5)
C20 C19 C18 119.3(6)
C20 C19 H19 120.3
C18 C19 H19 120.3
C21 C20 C19 121.0(6)
C21 C20 H20 119.5
C19 C20 H20 119.5
C20 C21 C22 120.5(6)
C20 C21 H21 119.7
C22 C21 H21 119.7
C21 C22 C23 119.3(6)
C21 C22 H22 120.4
C23 C22 H22 120.4
C18 C23 C22 121.0(5)
C18 C23 H23 119.5
C22 C23 H23 119.5
C25 C24 C29 118.2(4)
C25 C24 Pt2 127.2(4)
C29 C24 Pt2 113.2(4)
C26 C25 C24 119.7(5)
C26 C25 H25 120.2
C24 C25 H25 120.2
C27 C26 C25 121.8(5)
C27 C26 H26 119.1
C25 C26 H26 119.1
C26 C27 C28 119.6(5)
C26 C27 H27 120.2
C28 C27 H27 120.2
C27 C28 C29 120.2(5)
C27 C28 H28 119.9
C29 C28 H28 119.9
C28 C29 C24 120.5(5)
C28 C29 C30 123.4(4)
C24 C29 C30 116.1(4)
N2 C30 C31 120.2(4)
N2 C30 C29 114.4(4)
C31 C30 C29 125.4(5)
C32 C31 C30 119.6(5)
C32 C31 H31 120.2
C30 C31 H31 120.2
C31 C32 C33 119.8(5)
C31 C32 H32 120.1
C33 C32 H32 120.1
C32 C33 C34 120.0(5)
C32 C33 H33 120
C34 C33 H33 120
N2 C34 C33 119.5(5)
N2 C34 C35 120.4(4)
C33 C34 C35 120.0(5)
C36 C35 C40 118.4(6)
C36 C35 C34 121.4(5)
C40 C35 C34 120.1(5)
C35 C36 C37 120.6(6)
C35 C36 H36 119.7
C37 C36 H36 119.7
C38 C37 C36 120.1(7)
C38 C37 H37 119.9
C36 C37 H37 119.9
C37 C38 C39 121.2(7)
C37 C38 H38 119.4
C39 C38 H38 119.4
C38 C39 C40 118.3(8)
C38 C39 H39 120.8
C40 C39 H39 120.8
C35 C40 C39 121.2(7)
C35 C40 H40 119.4
C39 C40 H40 119.4

loop_
_geom_bond_atom_site_label_1
_geom_bond_atom_site_label_2
_geom_bond_distance
Pt1 C1 1.960(5)
Pt1 C7 1.980(4)
Pt1 N1 2.097(4)
Pt1 Cl1 2.4728(11)
Pt1 Pt2 3.1542(3)
Pt2 C24 1.985(5)
Pt2 N2 2.058(4)
Pt2 C1 2.191(4)
Pt2 C2 2.198(5)
Pt2 Cl1 2.5017(12)
N1 C17 1.353(6)
N1 C13 1.380(6)
N2 C34 1.358(6)
N2 C30 1.372(6)
C1 C2 1.236(6)
C2 C3 1.477(7)
C3 C5 1.508(11)
C3 C4 1.549(12)
C3 C6 1.556(11)
C4 H4A 0.96
C4 H4B 0.96
C4 H4C 0.96
C5 H5A 0.96
C5 H5B 0.96
C5 H5C 0.96
C6 H6A 0.96
C6 H6B 0.96
C6 H6C 0.96
C4B H4B1 0.96
C4B H4B2 0.96
C4B H4B3 0.96
C5B H5B1 0.96
C5B H5B2 0.96
C5B H5B3 0.96
C6B H6B1 0.96
C6B H6B2 0.96
C6B H6B3 0.96
C7 C8 1.377(6)
C7 C12 1.405(6)
C8 C9 1.403(7)
C8 H8 0.93
C9 C10 1.359(8)
C9 H9 0.93
C10 C11 1.378(8)
C10 H10 0.93
C11 C12 1.408(7)
C11 H11 0.93
C12 C13 1.462(7)
C13 C14 1.387(7)
C14 C15 1.358(7)
C14 H14 0.93
C15 C16 1.371(8)
C15 H15 0.93
C16 C17 1.390(7)
C16 H16 0.93
C17 C18 1.467(7)
C18 C23 1.374(7)
C18 C19 1.396(7)
C19 C20 1.375(8)
C19 H19 0.93
C20 C21 1.362(9)
C20 H20 0.93
C21 C22 1.366(8)
C21 H21 0.93
C22 C23 1.384(7)
C22 H22 0.93
C23 H23 0.93
C24 C25 1.406(6)
C24 C29 1.403(7)
C25 C26 1.379(7)
C25 H25 0.93
C26 C27 1.366(8)
C26 H26 0.93
C27 C28 1.382(7)
C27 H27 0.93
C28 C29 1.386(6)
C28 H28 0.93
C29 C30 1.447(7)
C30 C31 1.388(6)
C31 C32 1.372(7)
C31 H31 0.93
C32 C33 1.388(8)
C32 H32 0.93
C33 C34 1.392(7)
C33 H33 0.93
C34 C35 1.459(7)
C35 C36 1.374(7)
C35 C40 1.382(8)
C36 C37 1.378(8)
C36 H36 0.93
C37 C38 1.357(10)
C37 H37 0.93
C38 C39 1.367(11)
C38 H38 0.93
C39 C40 1.393(10)
C39 H39 0.93
C40 H40 0.93

loop_
_platon_squeeze_void_nr
_platon_squeeze_void_average_x
_platon_squeeze_void_average_y
_platon_squeeze_void_average_z
_platon_squeeze_void_volume
_platon_squeeze_void_count_electrons
_platon_squeeze_void_content
1 0.000 0.000 -0.009 746 134 3CH2Cl2
2 0.014 0.381 0.544 13 2 ' '
3 0.034 0.319 0.878 13 2 ' '
4 0.048 0.700 0.789 13 2 ' '
5 0.333 0.667 0.293 747 134 3CH2Cl2
6 0.286 0.966 0.878 13 2 ' '
7 0.300 0.348 0.789 13 2 ' '
8 0.319 0.286 0.122 13 2 ' '
9 0.348 0.048 0.211 13 2 ' '
10 0.367 0.986 0.544 13 2 ' '
11 0.381 0.367 0.455 13 2 ' '
12 0.667 0.333 -0.040 747 134 3CH2Cl2
13 0.619 0.633 0.544 13 2 ' '
14 0.633 0.014 0.456 13 2 ' '
15 0.652 0.952 0.789 13 2 ' '
16 0.681 0.714 0.878 13 2 ' '
17 0.700 0.652 0.211 13 2 ' '
18 0.714 0.033 0.122 13 2 ' '
19 0.952 0.300 0.211 12 2 ' '
20 0.966 0.681 0.122 13 2 ' '
21 0.986 0.619 0.456 13 2 ' '
